data_7106380
loop_
_publ_author_name
'Song Yi'
'Burjor Captain'
'Angel E. Kaifer'

_publ_section_title
;
 The importance of methylation in the binding of (ferrocenylmethyl)-
 tempammonium guests by cucurbit[n]uril (n = 7, 8) hosts
;
_journal_name_full Chem.Commun.
_journal_page_first 5500
_journal_paper_doi 10.1039/c1cc11212k
_journal_volume 47
_journal_year 2011
_chemical_formula_sum 'C21 H31 Fe N2 O'
_chemical_formula_weight 383.33
_chemical_name_systematic
;
?
;
_space_group_IT_number 14
_symmetry_cell_setting monoclinic
_symmetry_space_group_name_Hall '-P 2ybc'
_symmetry_space_group_name_H-M 'P 1 21/c 1'
_atom_sites_solution_hydrogens geom
_atom_sites_solution_primary direct
_atom_sites_solution_secondary difmap
_audit_creation_method SHELXL-97
_cell_angle_alpha 90.00
_cell_angle_beta 99.3020(6)
_cell_angle_gamma 90.00
_cell_formula_units_Z 4
_cell_length_a 11.6659(5)
_cell_length_b 5.9289(2)
_cell_length_c 28.2755(12)
_cell_measurement_reflns_used 9223
_cell_measurement_temperature 296(2)
_cell_measurement_theta_max 31.68
_cell_measurement_theta_min 2.47
_cell_volume 1929.98(13)
_computing_cell_refinement 'SAINT+ V7.46A (Bruker, 2007)'
_computing_data_collection 'APEX2 v2.2-0 (Bruker, 2007)'
_computing_data_reduction 'SAINT+ V7.46A (Bruker, 2007)'
_computing_molecular_graphics 'XSHELL v4.02 (Bruker, 2000)'
_computing_publication_material 'XCIF v6.12 (Bruker, 2001)'
_computing_structure_refinement 'SHELXL-97 (Sheldrick, 2008)'
_computing_structure_solution 'SHELXS-97 (Sheldrick, 2008)'
_diffrn_ambient_temperature 296(2)
_diffrn_measured_fraction_theta_full 0.998
_diffrn_measured_fraction_theta_max 0.998
_diffrn_measurement_device_type 'Bruker SMART APEX2 CCD diffractometer'
_diffrn_measurement_method 'omega scans'
_diffrn_radiation_monochromator graphite
_diffrn_radiation_source 'fine-focus sealed tube'
_diffrn_radiation_type MoK\a
_diffrn_radiation_wavelength 0.71073
_diffrn_reflns_av_R_equivalents 0.0255
_diffrn_reflns_av_sigmaI/netI 0.0213
_diffrn_reflns_limit_h_max 15
_diffrn_reflns_limit_h_min -15
_diffrn_reflns_limit_k_max 8
_diffrn_reflns_limit_k_min -8
_diffrn_reflns_limit_l_max 38
_diffrn_reflns_limit_l_min -38
_diffrn_reflns_number 20035
_diffrn_reflns_theta_full 29.00
_diffrn_reflns_theta_max 29.00
_diffrn_reflns_theta_min 1.77
_exptl_absorpt_coefficient_mu 0.792
_exptl_absorpt_correction_T_max 0.9250
_exptl_absorpt_correction_T_min 0.7023
_exptl_absorpt_correction_type multi-scan
_exptl_absorpt_process_details '(SADABS 2007/4 Bruker)'
_exptl_crystal_colour Orange
_exptl_crystal_density_diffrn 1.319
_exptl_crystal_density_method 'not measured'
_exptl_crystal_description Bar
_exptl_crystal_F_000 820
_exptl_crystal_size_max 0.48
_exptl_crystal_size_mid 0.26
_exptl_crystal_size_min 0.10
_refine_diff_density_max 0.495
_refine_diff_density_min -0.480
_refine_diff_density_rms 0.061
_refine_ls_extinction_method none
_refine_ls_goodness_of_fit_ref 1.090
_refine_ls_hydrogen_treatment constr
_refine_ls_matrix_type full
_refine_ls_number_parameters 231
_refine_ls_number_reflns 5096
_refine_ls_number_restraints 0
_refine_ls_restrained_S_all 1.090
_refine_ls_R_factor_all 0.0414
_refine_ls_R_factor_gt 0.0365
_refine_ls_shift/su_max 0.001
_refine_ls_shift/su_mean 0.000
_refine_ls_structure_factor_coef Fsqd
_refine_ls_weighting_details 'calc w=1/[\s^2^(Fo^2^)+(0.0485P)^2^+0.5466P] where P=(Fo^2^+2Fc^2^)/3'
_refine_ls_weighting_scheme calc
_refine_ls_wR_factor_gt 0.0925
_refine_ls_wR_factor_ref 0.0950
_reflns_number_gt 4538
_reflns_number_total 5096
_reflns_threshold_expression >2sigma(I)
_cod_data_source_file c1cc11212k.txt
_cod_data_source_block collect_0m2
_cod_original_sg_symbol_H-M P2(1)/c
_cod_database_code 7106380

loop_
_symmetry_equiv_pos_as_xyz
'x, y, z'
'-x, y+1/2, -z+1/2'
'-x, -y, -z'
'x, -y-1/2, z-1/2'

loop_
_atom_site_label
_atom_site_type_symbol
_atom_site_fract_x
_atom_site_fract_y
_atom_site_fract_z
_atom_site_U_iso_or_equiv
_atom_site_adp_type
_atom_site_occupancy
_atom_site_symmetry_multiplicity
_atom_site_calc_flag
_atom_site_refinement_flags
_atom_site_disorder_assembly
_atom_site_disorder_group
Fe1 Fe 0.682527(17) 1.20513(4) 0.103629(7) 0.03109(8) Uani 1 1 d . . .
O1 O 0.04827(13) 0.2329(3) 0.11748(5) 0.0577(4) Uani 1 1 d . . .
N1 N 0.42511(10) 0.8054(2) 0.16729(4) 0.0304(2) Uani 1 1 d . . .
N2 N 0.12999(11) 0.3769(2) 0.12832(4) 0.0348(3) Uani 1 1 d . . .
C1 C 0.58209(13) 1.0505(3) 0.14693(5) 0.0345(3) Uani 1 1 d . . .
C2 C 0.68673(14) 0.9288(3) 0.14697(6) 0.0402(3) Uani 1 1 d . . .
H2 H 0.6923 0.7790 0.1378 0.048 Uiso 1 1 calc R . .
C3 C 0.78175(14) 1.0746(3) 0.16334(6) 0.0435(4) Uani 1 1 d . . .
H3 H 0.8601 1.0373 0.1665 0.052 Uiso 1 1 calc R . .
C4 C 0.73615(15) 1.2851(3) 0.17384(6) 0.0414(4) Uani 1 1 d . . .
H4 H 0.7793 1.4111 0.1854 0.050 Uiso 1 1 calc R . .
C5 C 0.61269(15) 1.2725(3) 0.16377(6) 0.0365(3) Uani 1 1 d . . .
H5 H 0.5612 1.3885 0.1675 0.044 Uiso 1 1 calc R . .
C6 C 0.58827(19) 1.2322(4) 0.03640(7) 0.0522(5) Uani 1 1 d . . .
H6 H 0.5114 1.1879 0.0272 0.063 Uiso 1 1 calc R . .
C7 C 0.6871(2) 1.0969(4) 0.03559(6) 0.0550(5) Uani 1 1 d . . .
H7 H 0.6870 0.9475 0.0256 0.066 Uiso 1 1 calc R . .
C8 C 0.78672(18) 1.2275(4) 0.05265(7) 0.0540(5) Uani 1 1 d . . .
H8 H 0.8635 1.1793 0.0560 0.065 Uiso 1 1 calc R . .
C9 C 0.74871(18) 1.4431(4) 0.06363(6) 0.0518(5) Uani 1 1 d . . .
H9 H 0.7962 1.5629 0.0755 0.062 Uiso 1 1 calc R . .
C10 C 0.62686(18) 1.4472(3) 0.05365(6) 0.0509(4) Uani 1 1 d . . .
H10 H 0.5798 1.5700 0.0577 0.061 Uiso 1 1 calc R . .
C11 C 0.46116(13) 0.9607(3) 0.13187(6) 0.0404(4) Uani 1 1 d . . .
H11A H 0.4072 1.0862 0.1270 0.048 Uiso 1 1 calc R . .
H11B H 0.4574 0.8825 0.1015 0.048 Uiso 1 1 calc R . .
C12 C 0.44111(15) 0.9148(3) 0.21416(6) 0.0420(4) Uani 1 1 d . . .
H12A H 0.5214 0.9543 0.2235 0.063 Uiso 1 1 calc R . .
H12B H 0.4181 0.8134 0.2374 0.063 Uiso 1 1 calc R . .
H12C H 0.3944 1.0488 0.2124 0.063 Uiso 1 1 calc R . .
C13 C 0.30316(12) 0.7299(2) 0.15193(5) 0.0284(3) Uani 1 1 d . . .
H13 H 0.2516 0.8612 0.1471 0.034 Uiso 1 1 calc R . .
C14 C 0.26619(13) 0.5755(3) 0.18983(5) 0.0342(3) Uani 1 1 d . . .
H14A H 0.2704 0.6600 0.2194 0.041 Uiso 1 1 calc R . .
H14B H 0.3214 0.4525 0.1957 0.041 Uiso 1 1 calc R . .
C15 C 0.14418(13) 0.4758(3) 0.17714(5) 0.0353(3) Uani 1 1 d . . .
C16 C 0.17420(13) 0.4896(3) 0.08754(5) 0.0335(3) Uani 1 1 d . . .
C17 C 0.29364(12) 0.5949(3) 0.10539(5) 0.0322(3) Uani 1 1 d . . .
H17A H 0.3510 0.4750 0.1100 0.039 Uiso 1 1 calc R . .
H17B H 0.3133 0.6935 0.0805 0.039 Uiso 1 1 calc R . .
C18 C 0.04938(17) 0.6530(4) 0.17963(8) 0.0557(5) Uani 1 1 d . . .
H18A H 0.0642 0.7835 0.1614 0.083 Uiso 1 1 calc R . .
H18B H 0.0497 0.6955 0.2124 0.083 Uiso 1 1 calc R . .
H18C H -0.0250 0.5909 0.1666 0.083 Uiso 1 1 calc R . .
C19 C 0.13089(19) 0.2850(3) 0.21231(7) 0.0511(5) Uani 1 1 d . . .
H19A H 0.0528 0.2283 0.2061 0.077 Uiso 1 1 calc R . .
H19B H 0.1474 0.3414 0.2445 0.077 Uiso 1 1 calc R . .
H19C H 0.1841 0.1657 0.2083 0.077 Uiso 1 1 calc R . .
C20 C 0.08668(16) 0.6659(3) 0.06429(7) 0.0478(4) Uani 1 1 d . . .
H20A H 0.0110 0.5986 0.0571 0.072 Uiso 1 1 calc R . .
H20B H 0.1098 0.7195 0.0352 0.072 Uiso 1 1 calc R . .
H20C H 0.0844 0.7899 0.0860 0.072 Uiso 1 1 calc R . .
C21 C 0.18804(18) 0.3080(3) 0.05051(6) 0.0469(4) Uani 1 1 d . . .
H21A H 0.2347 0.1870 0.0658 0.070 Uiso 1 1 calc R . .
H21B H 0.2252 0.3718 0.0257 0.070 Uiso 1 1 calc R . .
H21C H 0.1129 0.2512 0.0368 0.070 Uiso 1 1 calc R . .

loop_
_atom_site_aniso_label
_atom_site_aniso_U_11
_atom_site_aniso_U_22
_atom_site_aniso_U_33
_atom_site_aniso_U_23
_atom_site_aniso_U_13
_atom_site_aniso_U_12
Fe1 0.02900(12) 0.03450(13) 0.02964(12) 0.00306(8) 0.00431(8) -0.00670(8)
O1 0.0585(8) 0.0641(9) 0.0499(7) -0.0062(6) 0.0068(6) -0.0382(7)
N1 0.0273(6) 0.0314(6) 0.0323(6) 0.0032(5) 0.0041(4) -0.0064(5)
N2 0.0342(6) 0.0350(7) 0.0350(6) -0.0005(5) 0.0053(5) -0.0109(5)
C1 0.0322(7) 0.0386(8) 0.0327(7) 0.0046(6) 0.0054(5) -0.0097(6)
C2 0.0425(8) 0.0359(8) 0.0425(8) 0.0087(7) 0.0075(6) -0.0015(7)
C3 0.0317(7) 0.0564(10) 0.0409(8) 0.0126(8) 0.0009(6) -0.0019(7)
C4 0.0408(8) 0.0483(9) 0.0338(8) 0.0021(7) 0.0016(6) -0.0177(7)
C5 0.0386(8) 0.0380(8) 0.0341(7) 0.0012(6) 0.0090(6) -0.0055(6)
C6 0.0518(10) 0.0644(12) 0.0364(9) 0.0060(8) -0.0054(7) -0.0143(9)
C7 0.0801(14) 0.0513(11) 0.0348(8) -0.0033(8) 0.0132(8) -0.0054(10)
C8 0.0482(10) 0.0773(14) 0.0398(9) 0.0082(9) 0.0176(8) -0.0009(9)
C9 0.0619(11) 0.0549(11) 0.0396(9) 0.0087(8) 0.0114(8) -0.0249(9)
C10 0.0653(12) 0.0467(10) 0.0395(9) 0.0138(8) 0.0046(8) 0.0024(9)
C11 0.0345(7) 0.0480(9) 0.0376(8) 0.0110(7) 0.0025(6) -0.0148(7)
C12 0.0411(8) 0.0479(10) 0.0358(8) -0.0020(7) 0.0031(6) -0.0146(7)
C13 0.0261(6) 0.0277(6) 0.0315(7) 0.0003(5) 0.0048(5) -0.0045(5)
C14 0.0351(7) 0.0377(8) 0.0305(7) 0.0000(6) 0.0072(5) -0.0112(6)
C15 0.0344(7) 0.0369(8) 0.0365(7) -0.0031(6) 0.0120(6) -0.0100(6)
C16 0.0336(7) 0.0360(8) 0.0304(7) 0.0015(6) 0.0032(5) -0.0072(6)
C17 0.0302(7) 0.0369(8) 0.0304(7) -0.0003(6) 0.0071(5) -0.0066(6)
C18 0.0428(9) 0.0559(11) 0.0742(13) -0.0112(10) 0.0273(9) -0.0035(8)
C19 0.0623(12) 0.0542(11) 0.0396(9) 0.0012(8) 0.0166(8) -0.0264(9)
C20 0.0425(9) 0.0499(10) 0.0475(9) 0.0105(8) -0.0029(7) -0.0016(8)
C21 0.0591(11) 0.0466(10) 0.0345(8) -0.0069(7) 0.0061(7) -0.0110(8)

loop_
_atom_type_symbol
_atom_type_description
_atom_type_scat_dispersion_real
_atom_type_scat_dispersion_imag
_atom_type_scat_source
C C 0.0033 0.0016 'International Tables Vol C Tables 4.2.6.8 and 6.1.1.4'
H H 0.0000 0.0000 'International Tables Vol C Tables 4.2.6.8 and 6.1.1.4'
N N 0.0061 0.0033 'International Tables Vol C Tables 4.2.6.8 and 6.1.1.4'
O O 0.0106 0.0060 'International Tables Vol C Tables 4.2.6.8 and 6.1.1.4'
Fe Fe 0.3463 0.8444 'International Tables Vol C Tables 4.2.6.8 and 6.1.1.4'

loop_
_geom_angle_atom_site_label_1
_geom_angle_atom_site_label_2
_geom_angle_atom_site_label_3
_geom_angle
_geom_angle_site_symmetry_1
_geom_angle_site_symmetry_3
_geom_angle_publ_flag
C8 Fe1 C9 40.34(9) . . ?
C8 Fe1 C7 40.66(9) . . ?
C9 Fe1 C7 67.88(8) . . ?
C8 Fe1 C4 123.39(8) . . ?
C9 Fe1 C4 107.18(7) . . ?
C7 Fe1 C4 160.44(9) . . ?
C8 Fe1 C3 106.69(8) . . ?
C9 Fe1 C3 120.49(7) . . ?
C7 Fe1 C3 124.37(8) . . ?
C4 Fe1 C3 40.38(8) . . ?
C8 Fe1 C5 160.47(8) . . ?
C9 Fe1 C5 124.43(8) . . ?
C7 Fe1 C5 157.50(8) . . ?
C4 Fe1 C5 40.87(7) . . ?
C3 Fe1 C5 68.53(7) . . ?
C8 Fe1 C2 121.23(8) . . ?
C9 Fe1 C2 156.16(8) . . ?
C7 Fe1 C2 108.21(8) . . ?
C4 Fe1 C2 68.19(7) . . ?
C3 Fe1 C2 40.81(7) . . ?
C5 Fe1 C2 68.35(7) . . ?
C8 Fe1 C6 68.22(9) . . ?
C9 Fe1 C6 67.92(8) . . ?
C7 Fe1 C6 40.37(9) . . ?
C4 Fe1 C6 157.25(9) . . ?
C3 Fe1 C6 161.53(8) . . ?
C5 Fe1 C6 122.20(8) . . ?
C2 Fe1 C6 125.35(8) . . ?
C8 Fe1 C1 156.91(8) . . ?
C9 Fe1 C1 161.62(8) . . ?
C7 Fe1 C1 121.99(8) . . ?
C4 Fe1 C1 68.67(6) . . ?
C3 Fe1 C1 68.74(6) . . ?
C5 Fe1 C1 40.85(6) . . ?
C2 Fe1 C1 40.62(6) . . ?
C6 Fe1 C1 108.56(7) . . ?
C8 Fe1 C10 67.91(9) . . ?
C9 Fe1 C10 40.24(8) . . ?
C7 Fe1 C10 67.80(9) . . ?
C4 Fe1 C10 121.52(8) . . ?
C3 Fe1 C10 155.92(8) . . ?
C5 Fe1 C10 108.27(8) . . ?
C2 Fe1 C10 162.19(8) . . ?
C6 Fe1 C10 40.43(8) . . ?
C1 Fe1 C10 125.46(7) . . ?
C12 N1 C11 109.34(13) . . ?
C12 N1 C13 112.00(12) . . ?
C11 N1 C13 110.79(11) . . ?
O1 N2 C15 116.94(12) . . ?
O1 N2 C16 116.76(12) . . ?
C15 N2 C16 122.70(12) . . ?
C2 C1 C5 107.51(14) . . ?
C2 C1 C11 126.01(15) . . ?
C5 C1 C11 126.47(15) . . ?
C2 C1 Fe1 69.64(9) . . ?
C5 C1 Fe1 69.46(9) . . ?
C11 C1 Fe1 126.28(10) . . ?
C1 C2 C3 108.43(15) . . ?
C1 C2 Fe1 69.74(9) . . ?
C3 C2 Fe1 69.49(9) . . ?
C4 C3 C2 107.84(15) . . ?
C4 C3 Fe1 69.79(9) . . ?
C2 C3 Fe1 69.70(9) . . ?
C3 C4 C5 108.41(15) . . ?
C3 C4 Fe1 69.82(10) . . ?
C5 C4 Fe1 69.63(9) . . ?
C4 C5 C1 107.80(15) . . ?
C4 C5 Fe1 69.50(9) . . ?
C1 C5 Fe1 69.68(9) . . ?
C7 C6 C10 107.67(18) . . ?
C7 C6 Fe1 69.60(11) . . ?
C10 C6 Fe1 69.88(10) . . ?
C6 C7 C8 108.21(19) . . ?
C6 C7 Fe1 70.03(11) . . ?
C8 C7 Fe1 69.58(11) . . ?
C9 C8 C7 107.59(18) . . ?
C9 C8 Fe1 69.91(10) . . ?
C7 C8 Fe1 69.76(11) . . ?
C8 C9 C10 108.49(18) . . ?
C8 C9 Fe1 69.75(11) . . ?
C10 C9 Fe1 70.20(10) . . ?
C9 C10 C6 108.03(19) . . ?
C9 C10 Fe1 69.56(10) . . ?
C6 C10 Fe1 69.69(11) . . ?
N1 C11 C1 112.79(12) . . ?
N1 C13 C14 109.98(11) . . ?
N1 C13 C17 109.98(11) . . ?
C14 C13 C17 107.56(12) . . ?
C13 C14 C15 115.19(12) . . ?
N2 C15 C14 109.30(11) . . ?
N2 C15 C19 107.74(13) . . ?
C14 C15 C19 108.75(14) . . ?
N2 C15 C18 109.89(14) . . ?
C14 C15 C18 112.00(14) . . ?
C19 C15 C18 109.06(15) . . ?
N2 C16 C21 107.53(13) . . ?
N2 C16 C20 110.29(13) . . ?
C21 C16 C20 108.85(14) . . ?
N2 C16 C17 109.64(11) . . ?
C21 C16 C17 108.70(13) . . ?
C20 C16 C17 111.72(13) . . ?
C13 C17 C16 115.55(12) . . ?

loop_
_geom_bond_atom_site_label_1
_geom_bond_atom_site_label_2
_geom_bond_distance
_geom_bond_site_symmetry_2
_geom_bond_publ_flag
Fe1 C8 2.0346(18) . ?
Fe1 C9 2.0367(17) . ?
Fe1 C7 2.0369(18) . ?
Fe1 C4 2.0388(16) . ?
Fe1 C3 2.0391(16) . ?
Fe1 C5 2.0405(16) . ?
Fe1 C2 2.0420(16) . ?
Fe1 C6 2.0427(18) . ?
Fe1 C1 2.0434(14) . ?
Fe1 C10 2.0451(18) . ?
O1 N2 1.2796(17) . ?
N1 C12 1.460(2) . ?
N1 C11 1.4708(19) . ?
N1 C13 1.4877(17) . ?
N2 C15 1.4843(19) . ?
N2 C16 1.4946(19) . ?
C1 C2 1.418(2) . ?
C1 C5 1.425(2) . ?
C1 C11 1.504(2) . ?
C2 C3 1.423(2) . ?
C3 C4 1.407(3) . ?
C4 C5 1.424(2) . ?
C6 C7 1.408(3) . ?
C6 C10 1.412(3) . ?
C7 C8 1.415(3) . ?
C8 C9 1.404(3) . ?
C9 C10 1.404(3) . ?
C13 C14 1.5234(19) . ?
C13 C17 1.529(2) . ?
C14 C15 1.530(2) . ?
C15 C19 1.530(2) . ?
C15 C18 1.535(2) . ?
C16 C21 1.529(2) . ?
C16 C20 1.533(2) . ?
C16 C17 1.5357(19) . ?
